data_2203399
loop_
_publ_author_name
'Girija, C. R.'
'Noor Shahina Begum'
'Sridhar, M. A.'
'Lokanath, N. K.'
'Prasad, J. S.'

_publ_section_title
;
 1-Dimethylamino-3-dimethyliminio-1-(<i>p</i>-methoxyphenyl)prop-1-ene
 perchlorate
;
_journal_issue 4
_journal_name_full 'Acta Crystallographica Section E'
_journal_page_first o592
_journal_page_last o594
_journal_paper_doi 10.1107/S1600536804005586
_journal_volume 60
_journal_year 2004
_chemical_formula_iupac 'C14 H21 N2 O 1+, Cl O4 1-'
_chemical_formula_moiety 'C14 H21 N2 O 1+, Cl O4 1-'
_chemical_formula_sum 'C14 H21 Cl N2 O5'
_chemical_formula_weight 332.78
_chemical_name_systematic
;
1-Dimethylamino-3-dimethyliminio-1-(p-methoxyphenyl)prop-1-ene perchlorate
;
_space_group_IT_number 14
_symmetry_cell_setting monoclinic
_symmetry_space_group_name_Hall '-P 2ybc'
_symmetry_space_group_name_H-M 'P 1 21/c 1'
_atom_sites_solution_hydrogens geom
_atom_sites_solution_primary direct
_atom_sites_solution_secondary difmap
_cell_angle_alpha 90
_cell_angle_beta 93.10(2)
_cell_angle_gamma 90
_cell_formula_units_Z 4
_cell_length_a 8.239(3)
_cell_length_b 12.399(2)
_cell_length_c 16.152(3)
_cell_measurement_reflns_used 15
_cell_measurement_temperature 293(2)
_cell_measurement_theta_max 8.02
_cell_measurement_theta_min 6.9
_cell_volume 1647.6(7)
_computing_cell_refinement 'MSC/AFC Diffractometer Control Software'
_computing_data_collection
;
MSC/AFC Diffractometer Control Software
(Molecular Structure Corporation, 1992)
;
_computing_data_reduction
;
TEXSAN (Molecular Structure Corporation, 1995)
;
_computing_molecular_graphics 'ORTEP-3 for Windows (Farrugia, 1997)'
_computing_publication_material 'PLATON (Spek, 1990)'
_computing_structure_refinement 'SHELXL97 (Sheldrick, 1997)'
_computing_structure_solution 'DIRDIF96 (Beurskens et al., 1999)'
_diffrn_ambient_temperature 293(2)
_diffrn_measured_fraction_theta_full 0.907
_diffrn_measured_fraction_theta_max 0.907
_diffrn_measurement_device_type 'Rigaku AFC-7S'
_diffrn_measurement_method \w-2\q
_diffrn_radiation_monochromator graphite
_diffrn_radiation_source 'fine focus sealed tube'
_diffrn_radiation_type MoKa
_diffrn_radiation_wavelength 0.71069
_diffrn_reflns_av_R_equivalents 0.0334
_diffrn_reflns_av_sigmaI/netI 0.0284
_diffrn_reflns_limit_h_max 8
_diffrn_reflns_limit_h_min 0
_diffrn_reflns_limit_k_max 14
_diffrn_reflns_limit_k_min 0
_diffrn_reflns_limit_l_max 19
_diffrn_reflns_limit_l_min -19
_diffrn_reflns_number 4573
_diffrn_reflns_theta_full 24.99
_diffrn_reflns_theta_max 24.99
_diffrn_reflns_theta_min 2.07
_diffrn_standards_decay_% -2.9
_diffrn_standards_interval_count 150
_diffrn_standards_number 3
_exptl_absorpt_coefficient_mu 0.256
_exptl_absorpt_correction_type none
_exptl_crystal_colour colourless
_exptl_crystal_density_diffrn 1.342
_exptl_crystal_density_method 'Not Measured'
_exptl_crystal_description prism
_exptl_crystal_F_000 704
_exptl_crystal_size_max 0.3
_exptl_crystal_size_mid 0.2
_exptl_crystal_size_min 0.1
_refine_diff_density_max 0.503
_refine_diff_density_min -0.414
_refine_ls_extinction_method none
_refine_ls_goodness_of_fit_ref 1.062
_refine_ls_hydrogen_treatment constr
_refine_ls_matrix_type full
_refine_ls_number_parameters 204
_refine_ls_number_reflns 2632
_refine_ls_number_restraints 0
_refine_ls_restrained_S_all 1.062
_refine_ls_R_factor_all 0.0607
_refine_ls_R_factor_gt 0.0497
_refine_ls_shift/su_max 0.000
_refine_ls_shift/su_mean 0.000
_refine_ls_structure_factor_coef Fsqd
_refine_ls_weighting_details 'calc w = 1/[\s^2^(Fo^2^)+(0.0694P)^2^+1.1572P] where P = (Fo^2^+2Fc^2^)/3'
_refine_ls_weighting_scheme calc
_refine_ls_wR_factor_gt 0.1391
_refine_ls_wR_factor_ref 0.1481
_reflns_number_gt 2165
_reflns_number_total 2632
_reflns_threshold_expression I>2\s(I)
_cod_data_source_file ci6344.cif
_cod_data_source_block I
_cod_depositor_comments
;
The following automatic conversions were performed:
'_symmetry_cell_setting' value 'Monoclinic' changed to 'monoclinic'
according to '/home/saulius/struct/CIF-dictionaries/cif_core.dic'
dictionary named 'cif_core.dic' version 2.4.1 from 2010-06-29.

Automatic conversion script
Id: cif_fix_enum 1527 2010-12-29 10:47:43Z saulius 

The following automatic conversions were performed:

'_symmetry_cell_setting' value 'Monoclinic' changed to 'monoclinic'
according to /home/saulius/struct/CIF-dictionaries/cif_core.dic
dictionary named 'cif_core.dic' version 2.4.1 from 2010-06-29.

Automatic conversion script
Id: cif_fix_values 1715 2011-07-08 13:25:40Z adriana 
;
_cod_original_cell_volume 1647.5(7)
_cod_original_sg_symbol_H-M 'P 21/c'
_cod_database_code 2203399
_cod_database_fobs_code 2203399

loop_
_symmetry_equiv_pos_as_xyz
x,y,z
-x,1/2+y,1/2-z
-x,-y,-z
x,1/2-y,1/2+z

loop_
_atom_site_label
_atom_site_fract_x
_atom_site_fract_y
_atom_site_fract_z
_atom_site_U_iso_or_equiv
_atom_site_adp_type
_atom_site_calc_flag
_atom_site_refinement_flags
_atom_site_occupancy
_atom_site_type_symbol
Cl 0.72695(10) 0.31905(6) 0.39881(4) 0.0600(3) Uani d . 1 Cl
O1 0.5710(4) 0.2722(4) 0.4108(2) 0.1301(13) Uani d . 1 O
O2 0.8148(3) 0.3136(2) 0.47693(16) 0.0924(9) Uani d . 1 O
O3 0.7067(7) 0.4225(3) 0.3712(3) 0.180(2) Uani d . 1 O
O4 0.8005(4) 0.2541(3) 0.34001(16) 0.1127(11) Uani d . 1 O
O5 0.1412(3) 0.51292(16) -0.12847(11) 0.0585(5) Uani d . 1 O
N1 0.3821(3) 0.20799(18) 0.16951(13) 0.0504(6) Uani d . 1 N
N2 0.1457(3) 0.49010(19) 0.32478(13) 0.0544(6) Uani d . 1 N
C1 0.3109(3) 0.3041(2) 0.17392(16) 0.0439(6) Uani d . 1 C
C2 0.2743(4) 0.3489(2) 0.25039(16) 0.0510(7) Uani d . 1 C
H2 0.3137 0.3156 0.2990 0.061 Uiso calc R 1 H
C3 0.1820(3) 0.4407(2) 0.25574(16) 0.0495(7) Uani d . 1 C
H3 0.1413 0.4708 0.2061 0.059 Uiso calc R 1 H
C4 0.2676(3) 0.3615(2) 0.09501(15) 0.0416(6) Uani d . 1 C
C5 0.3253(3) 0.4644(2) 0.08034(16) 0.0471(6) Uani d . 1 C
H5 0.3919 0.4982 0.1208 0.057 Uiso calc R 1 H
C6 0.2859(3) 0.5181(2) 0.00675(16) 0.0478(6) Uani d . 1 C
H6 0.3262 0.5870 -0.0021 0.057 Uiso calc R 1 H
C7 0.1863(3) 0.4684(2) -0.05329(15) 0.0443(6) Uani d . 1 C
C8 0.1236(3) 0.3666(2) -0.03908(16) 0.0488(6) Uani d . 1 C
H8 0.0541 0.3340 -0.0789 0.059 Uiso calc R 1 H
C9 0.1645(3) 0.3139(2) 0.03425(16) 0.0478(6) Uani d . 1 C
H9 0.1226 0.2455 0.0433 0.057 Uiso calc R 1 H
C10 0.4131(5) 0.1397(2) 0.2427(2) 0.0683(9) Uani d . 1 C
H10A 0.3215 0.1429 0.2770 0.102 Uiso calc R 1 H
H10B 0.5084 0.1649 0.2736 0.102 Uiso calc R 1 H
H10C 0.4296 0.0666 0.2255 0.102 Uiso calc R 1 H
C11 0.4583(4) 0.1683(3) 0.0951(2) 0.0655(8) Uani d . 1 C
H11A 0.4498 0.2223 0.0526 0.098 Uiso calc R 1 H
H11B 0.4041 0.1038 0.0758 0.098 Uiso calc R 1 H
H11C 0.5709 0.1527 0.1085 0.098 Uiso calc R 1 H
C12 0.1999(5) 0.4485(3) 0.40635(17) 0.0697(9) Uani d . 1 C
H12A 0.3135 0.4313 0.4067 0.105 Uiso calc R 1 H
H12B 0.1393 0.3847 0.4182 0.105 Uiso calc R 1 H
H12C 0.1823 0.5022 0.4478 0.105 Uiso calc R 1 H
C13 0.0405(5) 0.5848(3) 0.3225(2) 0.0746(10) Uani d . 1 C
H13A 0.0196 0.6073 0.2661 0.112 Uiso calc R 1 H
H13B 0.0930 0.6422 0.3536 0.112 Uiso calc R 1 H
H13C -0.0604 0.5672 0.3464 0.112 Uiso calc R 1 H
C14 0.2051(4) 0.6161(3) -0.1474(2) 0.0688(9) Uani d . 1 C
H14A 0.1582 0.6402 -0.1999 0.103 Uiso calc R 1 H
H14B 0.3210 0.6112 -0.1502 0.103 Uiso calc R 1 H
H14C 0.1794 0.6666 -0.1050 0.103 Uiso calc R 1 H

loop_
_atom_site_aniso_label
_atom_site_aniso_U_11
_atom_site_aniso_U_22
_atom_site_aniso_U_33
_atom_site_aniso_U_12
_atom_site_aniso_U_13
_atom_site_aniso_U_23
Cl 0.0657(5) 0.0604(5) 0.0537(4) 0.0127(4) 0.0013(3) 0.0058(3)
O1 0.087(2) 0.214(4) 0.089(2) -0.026(2) 0.0046(16) -0.010(2)
O2 0.0962(19) 0.108(2) 0.0695(15) 0.0219(16) -0.0216(14) -0.0145(14)
O3 0.288(6) 0.080(2) 0.171(4) 0.053(3) -0.005(4) 0.044(2)
O4 0.132(3) 0.144(3) 0.0633(15) 0.055(2) 0.0152(16) -0.0091(17)
O5 0.0718(14) 0.0573(11) 0.0456(10) -0.0043(10) -0.0039(9) 0.0096(9)
N1 0.0591(15) 0.0466(12) 0.0452(12) 0.0034(11) -0.0012(10) -0.0018(9)
N2 0.0671(16) 0.0539(13) 0.0424(12) 0.0046(12) 0.0033(11) -0.0047(10)
C1 0.0432(15) 0.0442(14) 0.0440(14) -0.0030(11) -0.0018(11) -0.0019(10)
C2 0.0637(18) 0.0514(15) 0.0371(13) 0.0050(14) -0.0039(12) 0.0010(11)
C3 0.0554(17) 0.0526(15) 0.0401(14) 0.0012(13) -0.0002(12) -0.0024(11)
C4 0.0428(14) 0.0439(13) 0.0386(12) 0.0003(11) 0.0060(11) -0.0025(10)
C5 0.0494(16) 0.0470(14) 0.0447(14) -0.0040(12) -0.0009(12) -0.0055(11)
C6 0.0528(16) 0.0417(13) 0.0491(14) -0.0050(12) 0.0050(12) 0.0000(11)
C7 0.0466(15) 0.0472(14) 0.0393(13) 0.0052(12) 0.0053(11) 0.0014(11)
C8 0.0545(17) 0.0500(15) 0.0414(13) -0.0072(13) -0.0028(12) -0.0035(11)
C9 0.0564(17) 0.0427(14) 0.0443(14) -0.0083(12) 0.0043(12) -0.0022(11)
C10 0.092(2) 0.0489(16) 0.0614(18) 0.0087(17) -0.0156(17) 0.0060(14)
C11 0.071(2) 0.0595(18) 0.0668(19) 0.0134(16) 0.0138(16) -0.0082(15)
C12 0.101(3) 0.067(2) 0.0418(15) 0.0055(18) 0.0053(16) -0.0034(13)
C13 0.088(3) 0.066(2) 0.069(2) 0.0192(18) 0.0057(18) -0.0123(16)
C14 0.083(2) 0.0607(19) 0.0623(18) -0.0022(17) 0.0047(17) 0.0194(15)

loop_
_atom_type_symbol
_atom_type_description
_atom_type_scat_dispersion_real
_atom_type_scat_dispersion_imag
_atom_type_scat_source
O O 0.0106 0.0060 'International Tables Vol C Tables 4.2.6.8 and 6.1.1.4'
N N 0.0061 0.0033 'International Tables Vol C Tables 4.2.6.8 and 6.1.1.4'
Cl Cl 0.1484 0.1585 'International Tables Vol C Tables 4.2.6.8 and 6.1.1.4'
H H 0.0000 0.0000 'International Tables Vol C Tables 4.2.6.8 and 6.1.1.4'
C C 0.0033 0.0016 'International Tables Vol C Tables 4.2.6.8 and 6.1.1.4'

loop_
_geom_angle_atom_site_label_1
_geom_angle_atom_site_label_2
_geom_angle_atom_site_label_3
_geom_angle
_geom_angle_publ_flag
O3 Cl O4 111.5(3) ?
O3 Cl O2 112.4(3) ?
O4 Cl O2 110.77(17) ?
O3 Cl O1 109.3(3) ?
O4 Cl O1 106.3(2) ?
O2 Cl O1 106.16(19) ?
C7 O5 C14 117.9(2) ?
C1 N1 C10 122.1(2) y
C1 N1 C11 123.5(2) y
C10 N1 C11 113.7(2) y
C3 N2 C13 120.9(3) y
C3 N2 C12 121.7(2) y
C13 N2 C12 117.3(2) y
N1 C1 C2 121.2(2) ?
N1 C1 C4 118.0(2) ?
C2 C1 C4 120.8(2) ?
C3 C2 C1 122.0(2) ?
C3 C2 H2 119.0 ?
C1 C2 H2 119.0 ?
N2 C3 C2 126.1(3) ?
N2 C3 H3 117.0 ?
C2 C3 H3 117.0 ?
C5 C4 C9 118.1(2) ?
C5 C4 C1 121.3(2) ?
C9 C4 C1 120.6(2) ?
C6 C5 C4 121.5(2) ?
C6 C5 H5 119.2 ?
C4 C5 H5 119.2 ?
C7 C6 C5 119.4(2) ?
C7 C6 H6 120.3 ?
C5 C6 H6 120.3 ?
O5 C7 C6 124.5(2) ?
O5 C7 C8 115.3(2) ?
C6 C7 C8 120.1(2) ?
C9 C8 C7 119.8(2) ?
C9 C8 H8 120.1 ?
C7 C8 H8 120.1 ?
C8 C9 C4 121.0(2) ?
C8 C9 H9 119.5 ?
C4 C9 H9 119.5 ?
N1 C10 H10A 109.5 ?
N1 C10 H10B 109.5 ?
H10A C10 H10B 109.5 ?
N1 C10 H10C 109.5 ?
H10A C10 H10C 109.5 ?
H10B C10 H10C 109.5 ?
N1 C11 H11A 109.5 ?
N1 C11 H11B 109.5 ?
H11A C11 H11B 109.5 ?
N1 C11 H11C 109.5 ?
H11A C11 H11C 109.5 ?
H11B C11 H11C 109.5 ?
N2 C12 H12A 109.5 ?
N2 C12 H12B 109.5 ?
H12A C12 H12B 109.5 ?
N2 C12 H12C 109.5 ?
H12A C12 H12C 109.5 ?
H12B C12 H12C 109.5 ?
N2 C13 H13A 109.5 ?
N2 C13 H13B 109.5 ?
H13A C13 H13B 109.5 ?
N2 C13 H13C 109.5 ?
H13A C13 H13C 109.5 ?
H13B C13 H13C 109.5 ?
O5 C14 H14A 109.5 ?
O5 C14 H14B 109.5 ?
H14A C14 H14B 109.5 ?
O5 C14 H14C 109.5 ?
H14A C14 H14C 109.5 ?
H14B C14 H14C 109.5 ?

loop_
_geom_bond_atom_site_label_1
_geom_bond_atom_site_label_2
_geom_bond_distance
_geom_bond_publ_flag
Cl O3 1.365(3) ?
Cl O4 1.407(3) ?
Cl O2 1.422(3) ?
Cl O1 1.432(3) ?
O5 C7 1.367(3) ?
O5 C14 1.423(4) ?
N1 C1 1.332(3) y
N1 C10 1.466(4) y
N1 C11 1.470(4) y
N2 C3 1.321(3) y
N2 C13 1.459(4) y
N2 C12 1.462(4) y
C1 C2 1.402(4) y
C1 C4 1.486(3) y
C2 C3 1.374(4) y
C2 H2 0.93 ?
C3 H3 0.93 ?
C4 C5 1.386(4) ?
C4 C9 1.394(4) ?
C5 C6 1.386(4) ?
C5 H5 0.93 ?
C6 C7 1.381(4) ?
C6 H6 0.93 ?
C7 C8 1.388(4) ?
C8 C9 1.379(4) ?
C8 H8 0.93 ?
C9 H9 0.93 ?
C10 H10A 0.96 ?
C10 H10B 0.96 ?
C10 H10C 0.96 ?
C11 H11A 0.96 ?
C11 H11B 0.96 ?
C11 H11C 0.96 ?
C12 H12A 0.96 ?
C12 H12B 0.96 ?
C12 H12C 0.96 ?
C13 H13A 0.96 ?
C13 H13B 0.96 ?
C13 H13C 0.96 ?
C14 H14A 0.96 ?
C14 H14B 0.96 ?
C14 H14C 0.96 ?

loop_
_geom_hbond_atom_site_label_D
_geom_hbond_atom_site_label_H
_geom_hbond_atom_site_label_A
_geom_hbond_site_symmetry_A
_geom_hbond_distance_DH
_geom_hbond_distance_HA
_geom_hbond_distance_DA
_geom_hbond_angle_DHA
_geom_hbond_publ_flag
C3 H3 O5 3_565 0.93 2.59 3.325(4) 136 yes
C10 H10C O3 2_645 0.96 2.59 3.379(5) 140 yes
C11 H11A O1 4_554 0.96 2.55 3.251(5) 130 yes
C11 H11B O3 2_645 0.96 2.59 3.393(6) 141 yes
C12 H12C O2 3_666 0.96 2.59 3.506(4) 160 yes

loop_
_geom_torsion_atom_site_label_1
_geom_torsion_atom_site_label_2
_geom_torsion_atom_site_label_3
_geom_torsion_atom_site_label_4
_geom_torsion
_geom_torsion_publ_flag
C10 N1 C1 C2 5.6(4) ?
C11 N1 C1 C2 -164.8(3) ?
C10 N1 C1 C4 -173.1(3) ?
C11 N1 C1 C4 16.5(4) ?
N1 C1 C2 C3 -171.2(3) ?
C4 C1 C2 C3 7.4(4) ?
C13 N2 C3 C2 -177.4(3) ?
C12 N2 C3 C2 -1.5(5) ?
C1 C2 C3 N2 -177.9(3) ?
N1 C1 C4 C5 -123.3(3) y
C2 C1 C4 C5 58.0(4) y
N1 C1 C4 C9 58.1(3) y
C2 C1 C4 C9 -120.5(3) y
C9 C4 C5 C6 -1.7(4) ?
C1 C4 C5 C6 179.7(2) ?
C4 C5 C6 C7 0.4(4) ?
C14 O5 C7 C6 2.1(4) ?
C14 O5 C7 C8 -178.4(3) ?
C5 C6 C7 O5 -179.1(2) ?
C5 C6 C7 C8 1.4(4) ?
O5 C7 C8 C9 178.7(2) ?
C6 C7 C8 C9 -1.8(4) ?
C7 C8 C9 C4 0.4(4) ?
C5 C4 C9 C8 1.3(4) ?
C1 C4 C9 C8 179.9(2) ?

loop_
_cod_related_entry_id
_cod_related_entry_database
_cod_related_entry_code
1 ChemSpider 9199269
